data_1558610
loop_
_publ_author_name
'Dong, Xiang'
'Robinson, Jerome'

_publ_section_title
;
 The Role of Neutral Donor Ligands in the Isoselective Ring-Opening
 Polymerization of rac-\b-Butyrolactone
;
_journal_name_full 'Chemical Science'
_journal_paper_doi 10.1039/D0SC03507F
_journal_year 2020
_chemical_formula_moiety 'C77 H95 La N2 O4 P2 Si2, 2[C7H8]'
_chemical_formula_sum 'C91 H111 La N2 O4 P2 Si2'
_chemical_formula_weight 1553.84
_chemical_properties_physical Air-sensitive,Moisture-sensitive
_space_group_crystal_system monoclinic
_space_group_IT_number 14
_space_group_name_Hall '-P 2yn'
_space_group_name_H-M_alt 'P 1 21/n 1'
_atom_sites_solution_hydrogens mixed
_atom_sites_solution_primary direct
_audit_creation_date 2020-01-26
_audit_creation_method
;
Olex2 1.3
(compiled Nov 21 2019 18:26:39 for OlexSys, GUI svn.r6003)
;
_audit_update_record
;
2020-01-26 deposited with the CCDC.	2020-07-16 downloaded from the CCDC.
;
_cell_angle_alpha 90
_cell_angle_beta 94.563(5)
_cell_angle_gamma 90
_cell_formula_units_Z 4
_cell_length_a 15.355(2)
_cell_length_b 15.378(2)
_cell_length_c 35.734(5)
_cell_measurement_reflns_used 9162
_cell_measurement_temperature 173.21
_cell_measurement_theta_max 27.57
_cell_measurement_theta_min 2.61
_cell_volume 8411.1(19)
_computing_cell_refinement 'SAINT v8.37A (Bruker, 2015)'
_computing_data_reduction 'SAINT v8.37A (Bruker, 2015)'
_computing_molecular_graphics 'Olex2 1.3 (Dolomanov et al., 2009)'
_computing_publication_material 'Olex2 1.3 (Dolomanov et al., 2009)'
_computing_structure_refinement 'SHELXL 2018/3 (Sheldrick, 2015)'
_computing_structure_solution 'SHELXS  (Sheldrick, 2008)'
_diffrn_ambient_temperature 173.21
_diffrn_measured_fraction_theta_full 0.999
_diffrn_measured_fraction_theta_max 0.996
_diffrn_measurement_device_type 'Bruker D8-Quest, Photon 100 CMOS Detector'
_diffrn_measurement_method '\f and \w scans'
_diffrn_radiation_type MoK\a
_diffrn_radiation_wavelength 0.71073
_diffrn_reflns_av_R_equivalents 0.1040
_diffrn_reflns_av_unetI/netI 0.0594
_diffrn_reflns_Laue_measured_fraction_full 0.999
_diffrn_reflns_Laue_measured_fraction_max 0.996
_diffrn_reflns_limit_h_max 20
_diffrn_reflns_limit_h_min -19
_diffrn_reflns_limit_k_max 19
_diffrn_reflns_limit_k_min -20
_diffrn_reflns_limit_l_max 44
_diffrn_reflns_limit_l_min -46
_diffrn_reflns_number 152196
_diffrn_reflns_point_group_measured_fraction_full 0.999
_diffrn_reflns_point_group_measured_fraction_max 0.996
_diffrn_reflns_theta_full 25.242
_diffrn_reflns_theta_max 27.600
_diffrn_reflns_theta_min 1.931
_diffrn_source_current 30.0
_diffrn_source_power 1.5
_diffrn_source_voltage 50.0
_diffrn_standards_number 0
_exptl_absorpt_coefficient_mu 0.624
_exptl_absorpt_correction_T_max 0.6207
_exptl_absorpt_correction_T_min 0.5498
_exptl_absorpt_correction_type multi-scan
_exptl_absorpt_process_details
;
SADABS-2016/2 (Bruker,2016/2) was used for absorption correction.
wR2(int) was 0.1371 before and 0.1251 after correction.
The Ratio of minimum to maximum transmission is 0.8858.
The \l/2 correction factor is Not present.
;
_exptl_crystal_colour 'clear colourless'
_exptl_crystal_colour_lustre clear
_exptl_crystal_colour_primary colourless
_exptl_crystal_density_diffrn 1.227
_exptl_crystal_description block
_exptl_crystal_F_000 3272
_exptl_crystal_size_max 0.14
_exptl_crystal_size_mid 0.12
_exptl_crystal_size_min 0.1
_refine_diff_density_max 0.484
_refine_diff_density_min -0.893
_refine_diff_density_rms 0.090
_refine_ls_extinction_method none
_refine_ls_goodness_of_fit_ref 1.046
_refine_ls_hydrogen_treatment mixed
_refine_ls_matrix_type full
_refine_ls_number_parameters 886
_refine_ls_number_reflns 19424
_refine_ls_number_restraints 175
_refine_ls_restrained_S_all 1.083
_refine_ls_R_factor_all 0.0659
_refine_ls_R_factor_gt 0.0528
_refine_ls_shift/su_max 0.002
_refine_ls_shift/su_mean 0.000
_refine_ls_structure_factor_coef Fsqd
_refine_ls_weighting_details 'w=1/[\s^2^(Fo^2^)+(0.0753P)^2^+5.3901P] where P=(Fo^2^+2Fc^2^)/3'
_refine_ls_weighting_scheme calc
_refine_ls_wR_factor_gt 0.1315
_refine_ls_wR_factor_ref 0.1399
_reflns_Friedel_coverage 0.000
_reflns_number_gt 15883
_reflns_number_total 19424
_reflns_threshold_expression 'I > 2\s(I)'
_cod_data_source_file d0sc03507f2.cif
_cod_data_source_block jrr20190225_1-La(TPPO)2
_cod_original_cell_volume 8411(2)
_cod_database_code 1558610
_shelx_shelxl_version_number 2018/3
_shelx_space_group_comment
;
The symmetry employed for this shelxl refinement is uniquely defined
by the following loop, which should always be used as a source of
symmetry information in preference to the above space-group names.
They are only intended as comments.
;
_shelx_estimated_absorpt_t_max 0.940
_shelx_estimated_absorpt_t_min 0.918
_olex2_refinement_description
;
1. Fixed Uiso
 At 1.2 times of:
  All C(H) groups, All C(H,H) groups, All Si(H,H) groups
 At 1.5 times of:
  All C(H,H,H) groups
2. Restrained distances
 C9-C10 \\sim C9-C11 \\sim C9-C10A \\sim C9-C11A
 with sigma of 0.02
 C9-C12 \\sim C9-C12A
 with sigma of 0.02
 C8-C10 \\sim C8-C11 \\sim C8-C10A \\sim C8-C11A
 with sigma of 0.04
 C8-C12 \\sim C11-C12 \\sim C8-C12A \\sim C11A-C12A
 with sigma of 0.04
 C10-C11 \\sim C10-C12 \\sim C10A-C11A \\sim C10A-C12A
 with sigma of 0.04
 C27-C28 \\sim C27-C29 \\sim C27-C28A \\sim C27-C29A
 with sigma of 0.02
 C27-C30 \\sim C27-C30A
 with sigma of 0.02
 C26-C28 \\sim C26-C29 \\sim C26-C28A \\sim C26-C29A
 with sigma of 0.04
 C26-C30 \\sim C27-C28 \\sim C26-C30A \\sim C28A-C29A
 with sigma of 0.04
 C28-C30 \\sim C29-C30 \\sim C28A-C30A \\sim C29A-C30A
 with sigma of 0.04
 Si2-C41 \\sim Si2-C41A
 with sigma of 0.02
3. Uiso/Uaniso restraints and constraints
Si2 \\sim C41 \\sim C41A: within 1.7A with sigma of 0.04 and sigma for terminal
atoms of 0.08 within 1.7A
4. Rigid body (RIGU) restrains
 Si2, C41, C41A
 with sigma for 1-2 distances of 0.004 and sigma for 1-3 distances of 0.004
 C8, C9, C10, C11, C12
 with sigma for 1-2 distances of 0.004 and sigma for 1-3 distances of 0.004
 C8, C9, C10A, C11A, C12A
 with sigma for 1-2 distances of 0.004 and sigma for 1-3 distances of 0.004
 C26, C27, C28A, C29A, C30A
 with sigma for 1-2 distances of 0.004 and sigma for 1-3 distances of 0.004
 C26, C27, C28, C29, C30
 with sigma for 1-2 distances of 0.004 and sigma for 1-3 distances of 0.004
5. Others
 Sof(H2A)=Sof(C41)=Sof(H41A)=Sof(H41B)=Sof(H41C)=1-FVAR(1)
 Sof(H2B)=Sof(C41A)=Sof(H41D)=Sof(H41E)=Sof(H41F)=FVAR(1)
 Sof(C10A)=Sof(H10D)=Sof(H10E)=Sof(H10F)=Sof(C11A)=Sof(H11D)=Sof(H11E)=
 Sof(H11F)=Sof(C12A)=Sof(H12D)=Sof(H12E)=Sof(H12F)=1-FVAR(2)
 Sof(C10)=Sof(H10A)=Sof(H10B)=Sof(H10C)=Sof(C11)=Sof(H11A)=Sof(H11B)=Sof(H11C)=
 Sof(C12)=Sof(H12A)=Sof(H12B)=Sof(H12C)=FVAR(2)
 Sof(C28A)=Sof(H28D)=Sof(H28E)=Sof(H28F)=Sof(C29A)=Sof(H29D)=Sof(H29E)=
 Sof(H29F)=Sof(C30A)=Sof(H30D)=Sof(H30E)=Sof(H30F)=1-FVAR(3)
 Sof(C28)=Sof(H28A)=Sof(H28B)=Sof(H28C)=Sof(C29)=Sof(H29A)=Sof(H29B)=Sof(H29C)=
 Sof(C30)=Sof(H30A)=Sof(H30B)=Sof(H30C)=FVAR(3)
6.a Ternary CH refined with riding coordinates:
 Si2(H2A), Si2(H2B)
6.b Secondary CH2 refined with riding coordinates:
 C15(H15A,H15B), C16(H16A,H16B), C23(H23A,H23B)
6.c Aromatic/amide H refined with riding coordinates:
 C7(H7), C13(H13), C18(H18), C19(H19), C20(H20), C21(H21), C22(H22), C25(H25),
 C31(H31), C43(H43), C44(H44), C45(H45), C46(H46), C47(H47), C49(H49), C50(H50),
  C51(H51), C52(H52), C53(H53), C55(H55), C56(H56), C57(H57), C58(H58),
 C59(H59), C61(H61), C62(H62), C63(H63), C64(H64), C65(H65), C67(H67), C68(H68),
  C69(H69), C70(H70), C71(H71), C73(H73), C74(H74), C75(H75), C76(H76), C77(H77)
6.d Idealised Me refined as rotating group:
 C4(H4A,H4B,H4C), C5(H5A,H5B,H5C), C6(H6A,H6B,H6C), C34(H34A,H34B,H34C),
 C35(H35A,H35B,H35C), C36(H36A,H36B,H36C), C38(H38A,H38B,H38C), C39(H39A,H39B,
 H39C), C40(H40A,H40B,H40C), C10(H10A,H10B,H10C), C11(H11A,H11B,H11C), C12(H12A,
 H12B,H12C), C28(H28A,H28B,H28C), C29(H29A,H29B,H29C), C30(H30A,H30B,H30C),
 C10A(H10D,H10E,H10F), C11A(H11D,H11E,H11F), C12A(H12D,H12E,H12F), C28A(H28D,
 H28E,H28F), C29A(H29D,H29E,H29F), C30A(H30D,H30E,H30F), C41(H41A,H41B,H41C),
 C41A(H41D,H41E,H41F)
;
_platon_squeeze_special_details
;
'The unit cell contains 8 toluene molecules which have been treated
as a diffuse contribution to the overall scattering without specific atom
positions by SQUEEZE/PLATON.'
;
_platon_squeeze_void_probe_radius 1.20
_olex2_submission_special_instructions 'No special instructions were received'

loop_
_space_group_symop_operation_xyz
'x, y, z'
'-x+1/2, y+1/2, -z+1/2'
'-x, -y, -z'
'x-1/2, -y-1/2, z-1/2'

loop_
_atom_site_label
_atom_site_type_symbol
_atom_site_fract_x
_atom_site_fract_y
_atom_site_fract_z
_atom_site_U_iso_or_equiv
_atom_site_adp_type
_atom_site_occupancy
_atom_site_site_symmetry_order
_atom_site_calc_flag
_atom_site_refinement_flags_posn
_atom_site_refinement_flags_adp
_atom_site_refinement_flags_occupancy
_atom_site_disorder_assembly
_atom_site_disorder_group
La1 La 0.37662(2) 0.70957(2) 0.61260(2) 0.02401(6) Uani 1 1 d . . . . .
P1 P 0.25560(5) 0.66668(5) 0.70472(2) 0.02912(16) Uani 1 1 d . . . . .
P2 P 0.52737(5) 0.73749(5) 0.53000(2) 0.02920(16) Uani 1 1 d . . . . .
Si1 Si 0.32675(7) 0.91343(6) 0.64057(3) 0.0455(2) Uani 1 1 d . . . . .
H1 H 0.365(3) 0.854(3) 0.6674(11) 0.058(11) Uiso 1 1 d . . . . .
Si2 Si 0.25254(11) 0.88760(11) 0.56234(4) 0.0820(5) Uani 1 1 d D U . . .
H2A H 0.285912 0.976827 0.554362 0.098 Uiso 0.588(10) 1 calc R U P A 3
H2B H 0.165717 0.851121 0.570886 0.098 Uiso 0.412(10) 1 calc R U P A 4
O1 O 0.50936(13) 0.72133(13) 0.64540(6) 0.0309(4) Uani 1 1 d . . . . .
O2 O 0.28300(13) 0.61777(13) 0.58017(6) 0.0322(4) Uani 1 1 d . . . . .
O3 O 0.29171(13) 0.67599(14) 0.66708(6) 0.0318(4) Uani 1 1 d . . . . .
O4 O 0.46243(14) 0.71304(13) 0.55746(6) 0.0342(5) Uani 1 1 d . . . . .
N1 N 0.44861(14) 0.54121(15) 0.62310(6) 0.0234(5) Uani 1 1 d . . . . .
N2 N 0.31645(19) 0.85595(17) 0.60045(7) 0.0385(6) Uani 1 1 d . . . . .
C1 C 0.58617(18) 0.6857(2) 0.65611(8) 0.0286(6) Uani 1 1 d . . . . .
C2 C 0.6539(2) 0.7348(2) 0.67543(8) 0.0344(7) Uani 1 1 d . . . . .
C3 C 0.6456(2) 0.8328(2) 0.68117(10) 0.0425(8) Uani 1 1 d . . . . .
C4 C 0.5705(2) 0.8544(3) 0.70518(11) 0.0523(10) Uani 1 1 d . . . . .
H4A H 0.515923 0.830382 0.693357 0.078 Uiso 1 1 calc R U . . .
H4B H 0.565036 0.917685 0.707346 0.078 Uiso 1 1 calc R U . . .
H4C H 0.582274 0.829080 0.730232 0.078 Uiso 1 1 calc R U . . .
C5 C 0.6302(3) 0.8771(2) 0.64276(11) 0.0515(9) Uani 1 1 d . . . . .
H5A H 0.680024 0.865938 0.627954 0.077 Uiso 1 1 calc R U . . .
H5B H 0.623719 0.939931 0.646279 0.077 Uiso 1 1 calc R U . . .
H5C H 0.576861 0.853828 0.629519 0.077 Uiso 1 1 calc R U . . .
C6 C 0.7288(2) 0.8724(3) 0.70121(12) 0.0576(10) Uani 1 1 d . . . . .
H6A H 0.738795 0.847070 0.726359 0.086 Uiso 1 1 calc R U . . .
H6B H 0.721685 0.935457 0.703300 0.086 Uiso 1 1 calc R U . . .
H6C H 0.778901 0.859735 0.686732 0.086 Uiso 1 1 calc R U . . .
C7 C 0.7318(2) 0.6917(2) 0.68695(9) 0.0387(7) Uani 1 1 d . . . . .
H7 H 0.776805 0.724120 0.700372 0.046 Uiso 1 1 calc R U . . .
C8 C 0.7473(2) 0.6049(2) 0.67999(9) 0.0377(7) Uani 1 1 d D . . . .
C9 C 0.8346(2) 0.5618(3) 0.69305(10) 0.0470(8) Uani 1 1 d D . . . .
C13 C 0.68170(19) 0.5602(2) 0.65892(8) 0.0328(6) Uani 1 1 d . . . . .
H13 H 0.691381 0.501197 0.652489 0.039 Uiso 1 1 calc R U . . .
C14 C 0.60238(18) 0.59877(18) 0.64694(8) 0.0268(6) Uani 1 1 d . . . . .
C15 C 0.54414(17) 0.54868(19) 0.61847(8) 0.0268(6) Uani 1 1 d . . . . .
H15A H 0.550445 0.575325 0.593611 0.032 Uiso 1 1 calc R U . . .
H15B H 0.567760 0.488885 0.617504 0.032 Uiso 1 1 calc R U . . .
C16 C 0.43056(19) 0.5036(2) 0.65973(8) 0.0311(6) Uani 1 1 d . . . . .
H16A H 0.366508 0.505202 0.661333 0.037 Uiso 1 1 calc R U . . .
H16B H 0.456686 0.542876 0.679487 0.037 Uiso 1 1 calc R U . . .
C17 C 0.4609(2) 0.4121(2) 0.66976(8) 0.0358(7) Uani 1 1 d . . . . .
C18 C 0.5444(2) 0.3955(3) 0.68582(10) 0.0487(9) Uani 1 1 d . . . . .
H18 H 0.584806 0.442035 0.689369 0.058 Uiso 1 1 calc R U . . .
C19 C 0.5700(3) 0.3126(3) 0.69680(12) 0.0632(12) Uani 1 1 d . . . . .
H19 H 0.627362 0.302641 0.707950 0.076 Uiso 1 1 calc R U . . .
C20 C 0.5117(3) 0.2439(3) 0.69151(12) 0.0646(12) Uani 1 1 d . . . . .
H20 H 0.529410 0.186471 0.698337 0.078 Uiso 1 1 calc R U . . .
C21 C 0.4291(3) 0.2596(2) 0.67645(10) 0.0554(10) Uani 1 1 d . . . . .
H21 H 0.388595 0.212928 0.673463 0.066 Uiso 1 1 calc R U . . .
C22 C 0.4034(2) 0.3423(2) 0.66545(9) 0.0416(8) Uani 1 1 d . . . . .
H22 H 0.345484 0.351712 0.654772 0.050 Uiso 1 1 calc R U . . .
C23 C 0.41331(17) 0.48853(19) 0.59031(8) 0.0267(6) Uani 1 1 d . . . . .
H23A H 0.445134 0.432488 0.590981 0.032 Uiso 1 1 calc R U . . .
H23B H 0.427440 0.519233 0.567206 0.032 Uiso 1 1 calc R U . . .
C24 C 0.31648(18) 0.46867(19) 0.58679(8) 0.0284(6) Uani 1 1 d . . . . .
C25 C 0.2901(2) 0.3826(2) 0.58456(8) 0.0327(6) Uani 1 1 d . . . . .
H25 H 0.333118 0.338345 0.588115 0.039 Uiso 1 1 calc R U . . .
C26 C 0.2033(2) 0.3585(2) 0.57732(10) 0.0406(8) Uani 1 1 d D . . . .
C27 C 0.1753(3) 0.2635(3) 0.57307(12) 0.0542(9) Uani 1 1 d D . . . .
C31 C 0.1437(2) 0.4262(2) 0.57202(9) 0.0397(7) Uani 1 1 d . . . . .
H31 H 0.083685 0.411475 0.567396 0.048 Uiso 1 1 calc R U . . .
C32 C 0.16546(19) 0.5145(2) 0.57300(8) 0.0346(7) Uani 1 1 d . . . . .
C33 C 0.0961(2) 0.5852(3) 0.56484(10) 0.0447(8) Uani 1 1 d . . . . .
C34 C 0.0036(2) 0.5485(3) 0.55892(13) 0.0622(11) Uani 1 1 d . . . . .
H34A H 0.000042 0.508417 0.537517 0.093 Uiso 1 1 calc R U . . .
H34B H -0.038034 0.596181 0.553912 0.093 Uiso 1 1 calc R U . . .
H34C H -0.010670 0.517183 0.581539 0.093 Uiso 1 1 calc R U . . .
C35 C 0.1148(2) 0.6323(3) 0.52876(11) 0.0555(10) Uani 1 1 d . . . . .
H35A H 0.172855 0.659175 0.531909 0.083 Uiso 1 1 calc R U . . .
H35B H 0.070649 0.677503 0.523224 0.083 Uiso 1 1 calc R U . . .
H35C H 0.113023 0.590624 0.507988 0.083 Uiso 1 1 calc R U . . .
C36 C 0.0959(2) 0.6485(3) 0.59820(12) 0.0559(10) Uani 1 1 d . . . . .
H36A H 0.080599 0.616806 0.620556 0.084 Uiso 1 1 calc R U . . .
H36B H 0.052938 0.694553 0.592302 0.084 Uiso 1 1 calc R U . . .
H36C H 0.154091 0.674283 0.602996 0.084 Uiso 1 1 calc R U . . .
C37 C 0.25532(18) 0.5361(2) 0.58016(8) 0.0288(6) Uani 1 1 d . . . . .
C38 C 0.2238(3) 0.9555(3) 0.65754(12) 0.0719(14) Uani 1 1 d . . . . .
H38A H 0.180914 0.908336 0.657575 0.108 Uiso 1 1 calc R U . . .
H38B H 0.200840 1.002217 0.640922 0.108 Uiso 1 1 calc R U . . .
H38C H 0.235369 0.978139 0.683085 0.108 Uiso 1 1 calc R U . . .
C39 C 0.4033(3) 1.0076(3) 0.64086(13) 0.0684(13) Uani 1 1 d . . . . .
H39A H 0.409911 1.032950 0.666092 0.103 Uiso 1 1 calc R U . . .
H39B H 0.379834 1.051547 0.622926 0.103 Uiso 1 1 calc R U . . .
H39C H 0.460330 0.987821 0.633727 0.103 Uiso 1 1 calc R U . . .
C40 C 0.2747(3) 0.8250(3) 0.51988(11) 0.0589(10) Uani 1 1 d . . . . .
H40A H 0.268283 0.762756 0.524792 0.088 Uiso 1 1 calc R U . . .
H40B H 0.334438 0.836853 0.513419 0.088 Uiso 1 1 calc R U . . .
H40C H 0.233240 0.842343 0.498951 0.088 Uiso 1 1 calc R U . . .
C42 C 0.1850(2) 0.7536(2) 0.71655(8) 0.0334(6) Uani 1 1 d . . . . .
C43 C 0.0996(2) 0.7542(3) 0.70069(11) 0.0509(9) Uani 1 1 d . . . . .
H43 H 0.078798 0.708192 0.684628 0.061 Uiso 1 1 calc R U . . .
C44 C 0.0447(3) 0.8224(3) 0.70846(13) 0.0633(11) Uani 1 1 d . . . . .
H44 H -0.014020 0.823082 0.697857 0.076 Uiso 1 1 calc R U . . .
C45 C 0.0755(3) 0.8893(3) 0.73158(12) 0.0572(11) Uani 1 1 d . . . . .
H45 H 0.038093 0.936288 0.736689 0.069 Uiso 1 1 calc R U . . .
C46 C 0.1588(3) 0.8882(2) 0.74699(11) 0.0556(10) Uani 1 1 d . . . . .
H46 H 0.179458 0.934219 0.763077 0.067 Uiso 1 1 calc R U . . .
C47 C 0.2139(3) 0.8208(2) 0.73951(10) 0.0445(8) Uani 1 1 d . . . . .
H47 H 0.272368 0.820875 0.750375 0.053 Uiso 1 1 calc R U . . .
C48 C 0.3442(2) 0.6606(2) 0.74110(8) 0.0345(7) Uani 1 1 d . . . . .
C49 C 0.4284(2) 0.6702(2) 0.73089(10) 0.0416(8) Uani 1 1 d . . . . .
H49 H 0.438347 0.683406 0.705615 0.050 Uiso 1 1 calc R U . . .
C50 C 0.4985(3) 0.6606(3) 0.75749(11) 0.0556(10) Uani 1 1 d . . . . .
H50 H 0.556403 0.666094 0.750145 0.067 Uiso 1 1 calc R U . . .
C51 C 0.4856(3) 0.6433(3) 0.79389(12) 0.0601(11) Uani 1 1 d . . . . .
H51 H 0.533987 0.636476 0.811914 0.072 Uiso 1 1 calc R U . . .
C52 C 0.4015(3) 0.6358(3) 0.80445(11) 0.0632(12) Uani 1 1 d . . . . .
H52 H 0.392133 0.624814 0.829982 0.076 Uiso 1 1 calc R U . . .
C53 C 0.3310(3) 0.6442(3) 0.77841(10) 0.0532(10) Uani 1 1 d . . . . .
H53 H 0.273302 0.638690 0.785969 0.064 Uiso 1 1 calc R U . . .
C54 C 0.19112(18) 0.56882(19) 0.70642(8) 0.0286(6) Uani 1 1 d . . . . .
C55 C 0.18714(19) 0.5122(2) 0.67627(9) 0.0344(7) Uani 1 1 d . . . . .
H55 H 0.217249 0.525757 0.654799 0.041 Uiso 1 1 calc R U . . .
C56 C 0.1399(2) 0.4365(2) 0.67720(11) 0.0445(8) Uani 1 1 d . . . . .
H56 H 0.137183 0.398129 0.656298 0.053 Uiso 1 1 calc R U . . .
C57 C 0.0960(2) 0.4156(2) 0.70853(11) 0.0459(8) Uani 1 1 d . . . . .
H57 H 0.064106 0.362766 0.709272 0.055 Uiso 1 1 calc R U . . .
C58 C 0.0990(2) 0.4720(2) 0.73841(10) 0.0447(8) Uani 1 1 d . . . . .
H58 H 0.068982 0.458023 0.759860 0.054 Uiso 1 1 calc R U . . .
C59 C 0.1452(2) 0.5487(2) 0.73753(9) 0.0388(7) Uani 1 1 d . . . . .
H59 H 0.145872 0.587963 0.758085 0.047 Uiso 1 1 calc R U . . .
C60 C 0.5623(2) 0.8484(2) 0.53630(9) 0.0354(7) Uani 1 1 d . . . . .
C61 C 0.6424(2) 0.8773(2) 0.52624(11) 0.0483(9) Uani 1 1 d . . . . .
H61 H 0.682065 0.837740 0.516246 0.058 Uiso 1 1 calc R U . . .
C62 C 0.6644(3) 0.9638(3) 0.53079(13) 0.0609(11) Uani 1 1 d . . . . .
H62 H 0.719899 0.983555 0.524359 0.073 Uiso 1 1 calc R U . . .
C63 C 0.6065(3) 1.0217(3) 0.54460(11) 0.0554(10) Uani 1 1 d . . . . .
H63 H 0.621766 1.081355 0.547319 0.067 Uiso 1 1 calc R U . . .
C64 C 0.5276(3) 0.9937(2) 0.55433(11) 0.0526(10) Uani 1 1 d . . . . .
H64 H 0.487755 1.033784 0.563815 0.063 Uiso 1 1 calc R U . . .
C65 C 0.5048(2) 0.9066(2) 0.55047(9) 0.0414(8) Uani 1 1 d . . . . .
H65 H 0.449768 0.887094 0.557559 0.050 Uiso 1 1 calc R U . . .
C66 C 0.62334(19) 0.6704(2) 0.53430(8) 0.0296(6) Uani 1 1 d . . . . .
C67 C 0.6395(2) 0.6080(2) 0.50764(9) 0.0363(7) Uani 1 1 d . . . . .
H67 H 0.600850 0.602559 0.485644 0.044 Uiso 1 1 calc R U . . .
C68 C 0.7110(2) 0.5540(2) 0.51276(10) 0.0453(8) Uani 1 1 d . . . . .
H68 H 0.721927 0.511603 0.494363 0.054 Uiso 1 1 calc R U . . .
C69 C 0.7666(2) 0.5620(3) 0.54486(10) 0.0455(8) Uani 1 1 d . . . . .
H69 H 0.816000 0.524872 0.548613 0.055 Uiso 1 1 calc R U . . .
C70 C 0.7509(2) 0.6232(3) 0.57131(10) 0.0481(9) Uani 1 1 d . . . . .
H70 H 0.789615 0.628180 0.593304 0.058 Uiso 1 1 calc R U . . .
C71 C 0.6800(2) 0.6773(2) 0.56643(9) 0.0413(7) Uani 1 1 d . . . . .
H71 H 0.669680 0.719505 0.584996 0.050 Uiso 1 1 calc R U . . .
C72 C 0.4806(2) 0.7251(2) 0.48274(8) 0.0342(7) Uani 1 1 d . . . . .
C73 C 0.5119(3) 0.7712(2) 0.45306(9) 0.0438(8) Uani 1 1 d . . . . .
H73 H 0.558348 0.811536 0.457578 0.053 Uiso 1 1 calc R U . . .
C74 C 0.4749(3) 0.7578(3) 0.41690(10) 0.0575(11) Uani 1 1 d . . . . .
H74 H 0.494847 0.790360 0.396672 0.069 Uiso 1 1 calc R U . . .
C75 C 0.4101(3) 0.6982(3) 0.41029(12) 0.0635(12) Uani 1 1 d . . . . .
H75 H 0.385621 0.689000 0.385354 0.076 Uiso 1 1 calc R U . . .
C76 C 0.3799(3) 0.6515(3) 0.43899(12) 0.0597(11) Uani 1 1 d . . . . .
H76 H 0.335353 0.609299 0.433888 0.072 Uiso 1 1 calc R U . . .
C77 C 0.4138(2) 0.6654(2) 0.47549(10) 0.0455(8) Uani 1 1 d . . . . .
H77 H 0.391465 0.634062 0.495537 0.055 Uiso 1 1 calc R U . . .
C10 C 0.8167(11) 0.4725(10) 0.7077(7) 0.089(5) Uani 0.51(3) 1 d D . P B 1
H10A H 0.785528 0.438011 0.687857 0.133 Uiso 0.51(3) 1 calc R U P B 1
H10B H 0.780818 0.477263 0.729124 0.133 Uiso 0.51(3) 1 calc R U P B 1
H10C H 0.872111 0.443916 0.715794 0.133 Uiso 0.51(3) 1 calc R U P B 1
C11 C 0.8889(12) 0.5552(19) 0.6600(4) 0.105(8) Uani 0.51(3) 1 d D . P B 1
H11A H 0.945970 0.530104 0.668167 0.158 Uiso 0.51(3) 1 calc R U P B 1
H11B H 0.897099 0.613328 0.649623 0.158 Uiso 0.51(3) 1 calc R U P B 1
H11C H 0.859140 0.517951 0.640805 0.158 Uiso 0.51(3) 1 calc R U P B 1
C12 C 0.8837(14) 0.6159(15) 0.7234(8) 0.132(9) Uani 0.51(3) 1 d D . P B 1
H12A H 0.936862 0.585166 0.732818 0.198 Uiso 0.51(3) 1 calc R U P B 1
H12B H 0.846413 0.625370 0.744055 0.198 Uiso 0.51(3) 1 calc R U P B 1
H12C H 0.899364 0.672129 0.712906 0.198 Uiso 0.51(3) 1 calc R U P B 1
C28 C 0.2546(7) 0.1947(6) 0.5786(5) 0.086(5) Uani 0.451(13) 1 d D . P C 1
H28A H 0.300818 0.211154 0.562550 0.129 Uiso 0.451(13) 1 calc R U P C 1
H28B H 0.233160 0.136439 0.571725 0.129 Uiso 0.451(13) 1 calc R U P C 1
H28C H 0.278144 0.194846 0.604926 0.129 Uiso 0.451(13) 1 calc R U P C 1
C29 C 0.1352(12) 0.2470(8) 0.5323(3) 0.090(5) Uani 0.451(13) 1 d D . P C 1
H29A H 0.079509 0.278009 0.528287 0.135 Uiso 0.451(13) 1 calc R U P C 1
H29B H 0.125422 0.184564 0.528541 0.135 Uiso 0.451(13) 1 calc R U P C 1
H29C H 0.175570 0.268124 0.514408 0.135 Uiso 0.451(13) 1 calc R U P C 1
C30 C 0.1113(12) 0.2399(12) 0.5997(5) 0.113(7) Uani 0.451(13) 1 d D . P C 1
H30A H 0.092228 0.179739 0.595211 0.169 Uiso 0.451(13) 1 calc R U P C 1
H30B H 0.060697 0.278830 0.596313 0.169 Uiso 0.451(13) 1 calc R U P C 1
H30C H 0.138072 0.245432 0.625428 0.169 Uiso 0.451(13) 1 calc R U P C 1
C10A C 0.8333(10) 0.4641(6) 0.6900(6) 0.072(4) Uani 0.49(3) 1 d D . P B 2
H10D H 0.822509 0.447231 0.663607 0.108 Uiso 0.49(3) 1 calc R U P B 2
H10E H 0.786730 0.440801 0.704373 0.108 Uiso 0.49(3) 1 calc R U P B 2
H10F H 0.889692 0.440677 0.700103 0.108 Uiso 0.49(3) 1 calc R U P B 2
C11A C 0.9076(7) 0.6009(14) 0.6728(5) 0.084(5) Uani 0.49(3) 1 d D . P B 2
H11D H 0.963678 0.577334 0.683259 0.125 Uiso 0.49(3) 1 calc R U P B 2
H11E H 0.907506 0.664191 0.675899 0.125 Uiso 0.49(3) 1 calc R U P B 2
H11F H 0.899202 0.586521 0.646022 0.125 Uiso 0.49(3) 1 calc R U P B 2
C12A C 0.8569(12) 0.5805(11) 0.7352(3) 0.075(4) Uani 0.49(3) 1 d D . P B 2
H12D H 0.906653 0.544558 0.744564 0.112 Uiso 0.49(3) 1 calc R U P B 2
H12E H 0.806233 0.566692 0.749182 0.112 Uiso 0.49(3) 1 calc R U P B 2
H12F H 0.871855 0.642075 0.738652 0.112 Uiso 0.49(3) 1 calc R U P B 2
C28A C 0.2225(9) 0.2144(6) 0.6064(3) 0.087(4) Uani 0.549(13) 1 d D . P C 2
H28D H 0.285790 0.221657 0.605792 0.131 Uiso 0.549(13) 1 calc R U P C 2
H28E H 0.207752 0.152481 0.604575 0.131 Uiso 0.549(13) 1 calc R U P C 2
H28F H 0.203965 0.237882 0.629986 0.131 Uiso 0.549(13) 1 calc R U P C 2
C29A C 0.2114(9) 0.2305(6) 0.5384(3) 0.082(4) Uani 0.549(13) 1 d D . P C 2
H29D H 0.185564 0.262950 0.516675 0.123 Uiso 0.549(13) 1 calc R U P C 2
H29E H 0.197417 0.168652 0.535329 0.123 Uiso 0.549(13) 1 calc R U P C 2
H29F H 0.274930 0.238263 0.540408 0.123 Uiso 0.549(13) 1 calc R U P C 2
C30A C 0.0794(7) 0.2548(10) 0.5753(6) 0.138(8) Uani 0.549(13) 1 d D . P C 2
H30D H 0.062295 0.284497 0.597843 0.207 Uiso 0.549(13) 1 calc R U P C 2
H30E H 0.064050 0.193043 0.576548 0.207 Uiso 0.549(13) 1 calc R U P C 2
H30F H 0.048711 0.280988 0.553000 0.207 Uiso 0.549(13) 1 calc R U P C 2
C41 C 0.1420(5) 0.9039(9) 0.5655(3) 0.114(5) Uani 0.588(10) 1 d D . P A 3
H41A H 0.114817 0.849270 0.572561 0.170 Uiso 0.588(10) 1 calc R U P A 3
H41B H 0.115107 0.923391 0.541136 0.170 Uiso 0.588(10) 1 calc R U P A 3
H41C H 0.133412 0.948226 0.584540 0.170 Uiso 0.588(10) 1 calc R U P A 3
C41A C 0.2261(10) 0.9917(6) 0.5520(3) 0.087(5) Uani 0.412(10) 1 d D U P A 4
H41D H 0.187563 0.993658 0.528826 0.131 Uiso 0.412(10) 1 calc R U P A 4
H41E H 0.279367 1.024906 0.548655 0.131 Uiso 0.412(10) 1 calc R U P A 4
H41F H 0.195983 1.016998 0.572608 0.131 Uiso 0.412(10) 1 calc R U P A 4

loop_
_atom_site_aniso_label
_atom_site_aniso_U_11
_atom_site_aniso_U_22
_atom_site_aniso_U_33
_atom_site_aniso_U_23
_atom_site_aniso_U_13
_atom_site_aniso_U_12
La1 0.02284(9) 0.02580(9) 0.02393(9) -0.00105(6) 0.00539(6) 0.00252(6)
P1 0.0283(4) 0.0340(4) 0.0259(4) -0.0019(3) 0.0077(3) -0.0043(3)
P2 0.0328(4) 0.0316(4) 0.0245(4) -0.0002(3) 0.0101(3) 0.0012(3)
Si1 0.0624(6) 0.0307(5) 0.0461(6) 0.0033(4) 0.0219(5) 0.0129(4)
Si2 0.1029(11) 0.0969(11) 0.0467(7) 0.0063(7) 0.0088(7) 0.0711(9)
O1 0.0258(10) 0.0326(11) 0.0343(11) -0.0083(8) 0.0026(8) 0.0009(8)
O2 0.0279(10) 0.0348(11) 0.0329(11) -0.0062(9) -0.0032(8) 0.0055(9)
O3 0.0287(10) 0.0404(12) 0.0271(10) -0.0004(9) 0.0077(8) -0.0028(9)
O4 0.0350(11) 0.0373(12) 0.0318(11) 0.0011(9) 0.0124(9) 0.0034(9)
N1 0.0192(11) 0.0250(11) 0.0261(11) -0.0012(9) 0.0012(8) 0.0007(9)
N2 0.0479(16) 0.0333(14) 0.0365(14) 0.0048(11) 0.0167(12) 0.0100(12)
C1 0.0230(13) 0.0352(15) 0.0283(14) -0.0016(12) 0.0055(11) -0.0023(11)
C2 0.0329(16) 0.0428(18) 0.0281(15) -0.0073(13) 0.0054(12) -0.0045(13)
C3 0.0379(18) 0.044(2) 0.0454(19) -0.0142(15) 0.0036(14) -0.0052(15)
C4 0.046(2) 0.056(2) 0.055(2) -0.0267(19) 0.0093(17) -0.0030(17)
C5 0.058(2) 0.0368(19) 0.060(2) -0.0070(17) 0.0063(18) -0.0051(17)
C6 0.046(2) 0.052(2) 0.075(3) -0.025(2) 0.0029(19) -0.0124(18)
C7 0.0288(15) 0.051(2) 0.0360(17) -0.0047(14) -0.0001(12) -0.0073(14)
C8 0.0275(15) 0.0499(19) 0.0348(16) 0.0036(14) -0.0031(12) -0.0016(13)
C9 0.0280(16) 0.059(2) 0.052(2) 0.0044(17) -0.0088(14) 0.0016(15)
C13 0.0258(14) 0.0367(16) 0.0360(16) 0.0016(13) 0.0022(12) 0.0025(12)
C14 0.0234(13) 0.0297(14) 0.0272(14) 0.0002(11) 0.0009(10) 0.0004(11)
C15 0.0196(12) 0.0293(14) 0.0316(15) -0.0020(11) 0.0017(10) 0.0045(11)
C16 0.0292(14) 0.0359(16) 0.0290(15) -0.0055(12) 0.0073(11) 0.0025(12)
C17 0.0435(17) 0.0409(18) 0.0242(14) 0.0025(13) 0.0096(12) 0.0067(14)
C18 0.045(2) 0.060(2) 0.0415(19) 0.0184(17) 0.0040(15) 0.0086(17)
C19 0.067(3) 0.068(3) 0.055(2) 0.026(2) 0.005(2) 0.023(2)
C20 0.097(4) 0.048(2) 0.050(2) 0.0163(19) 0.013(2) 0.025(2)
C21 0.093(3) 0.0327(18) 0.041(2) 0.0060(15) 0.007(2) 0.002(2)
C22 0.057(2) 0.0392(18) 0.0286(16) 0.0035(13) 0.0052(14) 0.0018(15)
C23 0.0244(13) 0.0288(14) 0.0265(14) -0.0076(11) -0.0004(10) 0.0022(11)
C24 0.0258(14) 0.0347(15) 0.0249(14) -0.0045(11) 0.0043(10) 0.0002(11)
C25 0.0314(15) 0.0339(16) 0.0333(16) -0.0031(12) 0.0050(12) -0.0018(12)
C26 0.0395(17) 0.0391(17) 0.0445(19) -0.0093(14) 0.0111(14) -0.0131(14)
C27 0.054(2) 0.0399(19) 0.070(3) -0.0124(18) 0.0144(19) -0.0172(17)
C31 0.0262(15) 0.054(2) 0.0389(17) -0.0112(15) 0.0046(12) -0.0111(14)
C32 0.0252(14) 0.0462(18) 0.0327(16) -0.0097(13) 0.0038(11) 0.0006(13)
C33 0.0238(15) 0.061(2) 0.048(2) -0.0130(17) -0.0030(13) 0.0049(15)
C34 0.0256(17) 0.081(3) 0.078(3) -0.019(2) -0.0035(17) 0.0033(18)
C35 0.040(2) 0.065(3) 0.058(2) -0.002(2) -0.0127(17) 0.0043(18)
C36 0.0350(18) 0.066(3) 0.065(3) -0.024(2) -0.0028(17) 0.0154(17)
C37 0.0277(14) 0.0370(16) 0.0216(13) -0.0075(11) 0.0011(10) 0.0009(12)
C38 0.096(4) 0.065(3) 0.060(3) 0.013(2) 0.039(2) 0.041(3)
C39 0.108(4) 0.035(2) 0.065(3) -0.0056(19) 0.027(3) -0.003(2)
C40 0.067(3) 0.064(3) 0.045(2) 0.0061(19) 0.0066(19) 0.015(2)
C42 0.0375(16) 0.0335(16) 0.0304(15) -0.0023(13) 0.0109(12) -0.0020(13)
C43 0.044(2) 0.052(2) 0.057(2) -0.0154(19) 0.0038(17) 0.0075(17)
C44 0.045(2) 0.065(3) 0.081(3) -0.009(2) 0.010(2) 0.013(2)
C45 0.074(3) 0.046(2) 0.056(2) -0.0002(18) 0.033(2) 0.015(2)
C46 0.086(3) 0.039(2) 0.045(2) -0.0103(16) 0.021(2) -0.002(2)
C47 0.056(2) 0.0385(18) 0.0397(19) -0.0050(15) 0.0084(16) -0.0065(16)
C48 0.0354(16) 0.0370(17) 0.0309(15) 0.0017(13) 0.0009(12) -0.0052(13)
C49 0.0351(17) 0.051(2) 0.0387(18) -0.0086(15) 0.0017(13) -0.0090(15)
C50 0.039(2) 0.072(3) 0.054(2) -0.001(2) -0.0096(16) -0.0078(18)
C51 0.053(2) 0.066(3) 0.058(2) 0.005(2) -0.0182(19) -0.012(2)
C52 0.072(3) 0.078(3) 0.037(2) 0.0194(19) -0.0123(18) -0.024(2)
C53 0.050(2) 0.077(3) 0.0328(18) 0.0118(18) 0.0014(15) -0.0215(19)
C54 0.0229(13) 0.0330(15) 0.0306(15) 0.0026(12) 0.0055(11) -0.0014(11)
C55 0.0272(14) 0.0404(17) 0.0361(16) -0.0048(13) 0.0055(12) 0.0004(13)
C56 0.0375(18) 0.0419(19) 0.054(2) -0.0098(16) 0.0005(15) -0.0053(15)
C57 0.0325(17) 0.0378(18) 0.066(2) 0.0091(17) -0.0030(16) -0.0050(14)
C58 0.0361(17) 0.055(2) 0.0440(19) 0.0118(16) 0.0070(14) -0.0104(15)
C59 0.0389(17) 0.0465(19) 0.0323(16) -0.0007(14) 0.0105(13) -0.0076(15)
C60 0.0411(17) 0.0353(16) 0.0307(16) 0.0027(13) 0.0081(13) -0.0038(13)
C61 0.051(2) 0.0419(19) 0.055(2) -0.0003(16) 0.0225(17) -0.0038(16)
C62 0.059(2) 0.051(2) 0.075(3) 0.003(2) 0.024(2) -0.014(2)
C63 0.080(3) 0.037(2) 0.051(2) 0.0027(16) 0.016(2) -0.0132(19)
C64 0.077(3) 0.0348(19) 0.048(2) 0.0010(16) 0.0206(19) 0.0063(18)
C65 0.049(2) 0.0376(18) 0.0394(18) 0.0047(14) 0.0130(15) 0.0030(15)
C66 0.0292(14) 0.0346(16) 0.0261(14) 0.0024(12) 0.0096(11) -0.0009(12)
C67 0.0372(16) 0.0411(18) 0.0308(16) -0.0020(13) 0.0040(12) 0.0053(14)
C68 0.0409(18) 0.055(2) 0.0410(19) -0.0046(16) 0.0085(14) 0.0126(16)
C69 0.0281(16) 0.057(2) 0.052(2) 0.0078(17) 0.0040(14) 0.0071(15)
C70 0.0372(18) 0.067(2) 0.0394(19) 0.0034(17) -0.0046(14) 0.0025(17)
C71 0.0402(18) 0.053(2) 0.0308(16) -0.0046(15) 0.0037(13) -0.0020(16)
C72 0.0377(17) 0.0373(17) 0.0276(15) -0.0035(12) 0.0028(12) 0.0143(13)
C73 0.058(2) 0.0444(19) 0.0305(17) 0.0017(14) 0.0110(15) 0.0117(16)
C74 0.084(3) 0.059(2) 0.0306(18) 0.0033(17) 0.0087(18) 0.028(2)
C75 0.081(3) 0.065(3) 0.041(2) -0.0108(19) -0.013(2) 0.031(2)
C76 0.061(3) 0.062(3) 0.053(2) -0.013(2) -0.0120(19) 0.007(2)
C77 0.048(2) 0.046(2) 0.0422(19) -0.0043(16) 0.0029(15) 0.0021(16)
C10 0.059(8) 0.099(8) 0.103(13) 0.065(8) -0.023(7) 0.005(6)
C11 0.048(8) 0.18(2) 0.093(8) 0.067(9) 0.029(6) 0.065(9)
C12 0.080(11) 0.127(13) 0.172(17) -0.055(12) -0.094(13) 0.040(9)
C28 0.071(7) 0.040(5) 0.144(15) -0.017(7) -0.008(7) -0.005(4)
C29 0.115(13) 0.060(7) 0.091(7) -0.038(6) -0.012(7) -0.023(7)
C30 0.142(15) 0.056(8) 0.150(14) 0.002(10) 0.082(13) -0.031(10)
C10A 0.040(6) 0.063(5) 0.108(12) 0.006(6) -0.028(7) 0.011(4)
C11A 0.026(4) 0.122(12) 0.101(10) 0.047(9) -0.003(5) -0.003(6)
C12A 0.082(9) 0.078(9) 0.058(5) 0.009(5) -0.033(5) 0.019(6)
C28A 0.124(9) 0.041(5) 0.096(7) 0.002(4) 0.009(6) -0.025(5)
C29A 0.118(10) 0.046(5) 0.086(6) -0.033(5) 0.032(7) -0.029(6)
C30A 0.061(5) 0.070(9) 0.29(2) -0.037(13) 0.048(9) -0.040(6)
C41 0.051(5) 0.190(13) 0.100(8) 0.013(8) 0.007(5) 0.044(7)
C41A 0.163(14) 0.044(6) 0.055(7) 0.013(5) 0.009(7) 0.055(7)

loop_
_atom_type_symbol
_atom_type_description
_atom_type_scat_dispersion_real
_atom_type_scat_dispersion_imag
_atom_type_scat_source
C C 0.0033 0.0016 'International Tables Vol C Tables 4.2.6.8 and 6.1.1.4'
H H 0.0000 0.0000 'International Tables Vol C Tables 4.2.6.8 and 6.1.1.4'
La La -0.2871 2.4523 'International Tables Vol C Tables 4.2.6.8 and 6.1.1.4'
N N 0.0061 0.0033 'International Tables Vol C Tables 4.2.6.8 and 6.1.1.4'
O O 0.0106 0.0060 'International Tables Vol C Tables 4.2.6.8 and 6.1.1.4'
P P 0.1023 0.0942 'International Tables Vol C Tables 4.2.6.8 and 6.1.1.4'
Si Si 0.0817 0.0704 'International Tables Vol C Tables 4.2.6.8 and 6.1.1.4'

loop_
_geom_angle_atom_site_label_1
_geom_angle_atom_site_label_2
_geom_angle_atom_site_label_3
_geom_angle
_geom_angle_site_symmetry_1
_geom_angle_site_symmetry_3
_geom_angle_publ_flag
O1 La1 Si1 89.35(5) . . ?
O1 La1 O3 96.73(7) . . ?
O1 La1 O4 84.03(8) . . ?
O1 La1 N1 71.33(7) . . ?
O1 La1 N2 109.07(9) . . ?
O2 La1 Si1 125.22(5) . . ?
O2 La1 O1 144.91(7) . . ?
O2 La1 O3 85.42(7) . . ?
O2 La1 O4 87.84(8) . . ?
O2 La1 N1 73.91(7) . . ?
O2 La1 N2 105.42(9) . . ?
O3 La1 Si1 79.42(5) . . ?
O3 La1 N1 85.96(7) . . ?
O4 La1 Si1 111.34(5) . . ?
O4 La1 O3 169.24(7) . . ?
O4 La1 N1 84.11(7) . . ?
O4 La1 N2 93.24(8) . . ?
N1 La1 Si1 154.26(5) . . ?
N2 La1 Si1 27.94(7) . . ?
N2 La1 O3 96.63(8) . . ?
N2 La1 N1 177.28(7) . . ?
O3 P1 C42 114.42(14) . . ?
O3 P1 C48 109.78(13) . . ?
O3 P1 C54 110.62(13) . . ?
C42 P1 C48 107.67(15) . . ?
C42 P1 C54 105.69(14) . . ?
C54 P1 C48 108.43(14) . . ?
O4 P2 C60 111.28(13) . . ?
O4 P2 C66 112.55(13) . . ?
O4 P2 C72 110.65(15) . . ?
C66 P2 C60 107.45(15) . . ?
C72 P2 C60 108.17(15) . . ?
C72 P2 C66 106.51(14) . . ?
La1 Si1 H1 61.0(16) . . ?
N2 Si1 La1 43.26(9) . . ?
N2 Si1 H1 104.3(16) . . ?
N2 Si1 C38 116.0(2) . . ?
N2 Si1 C39 115.45(17) . . ?
C38 Si1 La1 129.53(17) . . ?
C38 Si1 H1 108.7(16) . . ?
C38 Si1 C39 106.3(2) . . ?
C39 Si1 La1 124.18(15) . . ?
C39 Si1 H1 105.6(16) . . ?
N2 Si2 H2A 103.4 . . ?
N2 Si2 H2B 101.4 . . ?
N2 Si2 C40 112.26(17) . . ?
N2 Si2 C41 120.1(4) . . ?
C40 Si2 H2A 103.4 . . ?
C40 Si2 H2B 101.4 . . ?
C41 Si2 H2A 103.4 . . ?
C41 Si2 C40 112.0(4) . . ?
C41A Si2 H2B 101.4 . . ?
C41A Si2 N2 124.4(5) . . ?
C41A Si2 C40 111.8(4) . . ?
C1 O1 La1 148.58(18) . . ?
C37 O2 La1 141.29(18) . . ?
P1 O3 La1 167.60(13) . . ?
P2 O4 La1 162.97(14) . . ?
C15 N1 La1 106.97(16) . . ?
C16 N1 La1 112.18(16) . . ?
C16 N1 C15 112.5(2) . . ?
C16 N1 C23 113.7(2) . . ?
C23 N1 La1 106.23(15) . . ?
C23 N1 C15 104.7(2) . . ?
Si1 N2 La1 108.81(13) . . ?
Si1 N2 Si2 123.12(16) . . ?
Si2 N2 La1 126.39(15) . . ?
O1 C1 C2 121.3(3) . . ?
O1 C1 C14 119.7(3) . . ?
C14 C1 C2 118.9(3) . . ?
C1 C2 C3 121.6(3) . . ?
C7 C2 C1 117.8(3) . . ?
C7 C2 C3 120.4(3) . . ?
C2 C3 C4 111.4(3) . . ?
C2 C3 C5 109.1(3) . . ?
C2 C3 C6 112.1(3) . . ?
C4 C3 C5 109.6(3) . . ?
C4 C3 C6 106.8(3) . . ?
C5 C3 C6 107.7(3) . . ?
C3 C4 H4A 109.5 . . ?
C3 C4 H4B 109.5 . . ?
C3 C4 H4C 109.5 . . ?
H4A C4 H4B 109.5 . . ?
H4A C4 H4C 109.5 . . ?
H4B C4 H4C 109.5 . . ?
C3 C5 H5A 109.5 . . ?
C3 C5 H5B 109.5 . . ?
C3 C5 H5C 109.5 . . ?
H5A C5 H5B 109.5 . . ?
H5A C5 H5C 109.5 . . ?
H5B C5 H5C 109.5 . . ?
C3 C6 H6A 109.5 . . ?
C3 C6 H6B 109.5 . . ?
C3 C6 H6C 109.5 . . ?
H6A C6 H6B 109.5 . . ?
H6A C6 H6C 109.5 . . ?
H6B C6 H6C 109.5 . . ?
C2 C7 H7 118.0 . . ?
C8 C7 C2 124.0(3) . . ?
C8 C7 H7 118.0 . . ?
C7 C8 C9 121.4(3) . . ?
C7 C8 C13 116.6(3) . . ?
C13 C8 C9 121.9(3) . . ?
C8 C9 C12A 109.6(7) . . ?
C10 C9 C8 108.7(7) . . ?
C10 C9 C12 110.2(10) . . ?
C11 C9 C8 108.5(6) . . ?
C11 C9 C10 110.0(9) . . ?
C11 C9 C12 108.9(9) . . ?
C12 C9 C8 110.6(6) . . ?
C10A C9 C8 113.7(6) . . ?
C10A C9 C11A 111.7(8) . . ?
C10A C9 C12A 104.8(7) . . ?
C11A C9 C8 110.3(6) . . ?
C11A C9 C12A 106.2(8) . . ?
C8 C13 H13 118.9 . . ?
C8 C13 C14 122.3(3) . . ?
C14 C13 H13 118.9 . . ?
C1 C14 C15 122.4(2) . . ?
C13 C14 C1 120.1(3) . . ?
C13 C14 C15 116.5(3) . . ?
N1 C15 C14 119.9(2) . . ?
N1 C15 H15A 107.3 . . ?
N1 C15 H15B 107.3 . . ?
C14 C15 H15A 107.3 . . ?
C14 C15 H15B 107.3 . . ?
H15A C15 H15B 106.9 . . ?
N1 C16 H16A 107.4 . . ?
N1 C16 H16B 107.4 . . ?
N1 C16 C17 119.8(2) . . ?
H16A C16 H16B 106.9 . . ?
C17 C16 H16A 107.4 . . ?
C17 C16 H16B 107.4 . . ?
C18 C17 C16 121.8(3) . . ?
C18 C17 C22 117.5(3) . . ?
C22 C17 C16 120.6(3) . . ?
C17 C18 H18 119.3 . . ?
C19 C18 C17 121.4(4) . . ?
C19 C18 H18 119.3 . . ?
C18 C19 H19 120.1 . . ?
C18 C19 C20 119.8(4) . . ?
C20 C19 H19 120.1 . . ?
C19 C20 H20 120.3 . . ?
C21 C20 C19 119.4(4) . . ?
C21 C20 H20 120.3 . . ?
C20 C21 H21 119.6 . . ?
C20 C21 C22 120.9(4) . . ?
C22 C21 H21 119.6 . . ?
C17 C22 H22 119.5 . . ?
C21 C22 C17 121.0(4) . . ?
C21 C22 H22 119.5 . . ?
N1 C23 H23A 107.8 . . ?
N1 C23 H23B 107.8 . . ?
N1 C23 C24 117.9(2) . . ?
H23A C23 H23B 107.2 . . ?
C24 C23 H23A 107.8 . . ?
C24 C23 H23B 107.8 . . ?
C25 C24 C23 118.6(3) . . ?
C25 C24 C37 120.5(3) . . ?
C37 C24 C23 120.2(3) . . ?
C24 C25 H25 118.7 . . ?
C24 C25 C26 122.6(3) . . ?
C26 C25 H25 118.7 . . ?
C25 C26 C27 122.2(3) . . ?
C25 C26 C31 116.0(3) . . ?
C31 C26 C27 121.8(3) . . ?
C26 C27 C28 114.3(5) . . ?
C26 C27 C29 109.7(5) . . ?
C26 C27 C28A 106.3(4) . . ?
C29 C27 C28 104.3(8) . . ?
C30 C27 C26 111.7(8) . . ?
C30 C27 C28 107.2(9) . . ?
C30 C27 C29 109.3(10) . . ?
C29A C27 C26 106.8(4) . . ?
C29A C27 C28A 107.0(7) . . ?
C29A C27 C30A 116.7(8) . . ?
C30A C27 C26 110.7(7) . . ?
C30A C27 C28A 108.7(9) . . ?
C26 C31 H31 117.6 . . ?
C26 C31 C32 124.8(3) . . ?
C32 C31 H31 117.6 . . ?
C31 C32 C33 121.5(3) . . ?
C31 C32 C37 117.3(3) . . ?
C37 C32 C33 121.1(3) . . ?
C32 C33 C36 110.2(3) . . ?
C34 C33 C32 112.8(3) . . ?
C34 C33 C36 106.4(3) . . ?
C35 C33 C32 108.8(3) . . ?
C35 C33 C34 107.1(3) . . ?
C35 C33 C36 111.5(4) . . ?
C33 C34 H34A 109.5 . . ?
C33 C34 H34B 109.5 . . ?
C33 C34 H34C 109.5 . . ?
H34A C34 H34B 109.5 . . ?
H34A C34 H34C 109.5 . . ?
H34B C34 H34C 109.5 . . ?
C33 C35 H35A 109.5 . . ?
C33 C35 H35B 109.5 . . ?
C33 C35 H35C 109.5 . . ?
H35A C35 H35B 109.5 . . ?
H35A C35 H35C 109.5 . . ?
H35B C35 H35C 109.5 . . ?
C33 C36 H36A 109.5 . . ?
C33 C36 H36B 109.5 . . ?
C33 C36 H36C 109.5 . . ?
H36A C36 H36B 109.5 . . ?
H36A C36 H36C 109.5 . . ?
H36B C36 H36C 109.5 . . ?
O2 C37 C24 119.3(3) . . ?
O2 C37 C32 121.9(3) . . ?
C24 C37 C32 118.9(3) . . ?
Si1 C38 H38A 109.5 . . ?
Si1 C38 H38B 109.5 . . ?
Si1 C38 H38C 109.5 . . ?
H38A C38 H38B 109.5 . . ?
H38A C38 H38C 109.5 . . ?
H38B C38 H38C 109.5 . . ?
Si1 C39 H39A 109.5 . . ?
Si1 C39 H39B 109.5 . . ?
Si1 C39 H39C 109.5 . . ?
H39A C39 H39B 109.5 . . ?
H39A C39 H39C 109.5 . . ?
H39B C39 H39C 109.5 . . ?
Si2 C40 H40A 109.5 . . ?
Si2 C40 H40B 109.5 . . ?
Si2 C40 H40C 109.5 . . ?
H40A C40 H40B 109.5 . . ?
H40A C40 H40C 109.5 . . ?
H40B C40 H40C 109.5 . . ?
C43 C42 P1 118.6(3) . . ?
C47 C42 P1 122.1(3) . . ?
C47 C42 C43 119.3(3) . . ?
C42 C43 H43 120.2 . . ?
C42 C43 C44 119.5(4) . . ?
C44 C43 H43 120.2 . . ?
C43 C44 H44 120.0 . . ?
C45 C44 C43 119.9(4) . . ?
C45 C44 H44 120.0 . . ?
C44 C45 H45 119.9 . . ?
C46 C45 C44 120.2(4) . . ?
C46 C45 H45 119.9 . . ?
C45 C46 H46 119.8 . . ?
C45 C46 C47 120.4(4) . . ?
C47 C46 H46 119.8 . . ?
C42 C47 C46 120.7(4) . . ?
C42 C47 H47 119.7 . . ?
C46 C47 H47 119.7 . . ?
C49 C48 P1 118.2(2) . . ?
C49 C48 C53 119.1(3) . . ?
C53 C48 P1 122.7(3) . . ?
C48 C49 H49 120.0 . . ?
C48 C49 C50 120.1(3) . . ?
C50 C49 H49 120.0 . . ?
C49 C50 H50 119.6 . . ?
C51 C50 C49 120.8(4) . . ?
C51 C50 H50 119.6 . . ?
C50 C51 H51 120.3 . . ?
C50 C51 C52 119.4(4) . . ?
C52 C51 H51 120.3 . . ?
C51 C52 H52 119.6 . . ?
C53 C52 C51 120.7(4) . . ?
C53 C52 H52 119.6 . . ?
C48 C53 H53 120.0 . . ?
C52 C53 C48 119.9(4) . . ?
C52 C53 H53 120.0 . . ?
C55 C54 P1 119.3(2) . . ?
C55 C54 C59 119.1(3) . . ?
C59 C54 P1 121.6(2) . . ?
C54 C55 H55 119.8 . . ?
C56 C55 C54 120.4(3) . . ?
C56 C55 H55 119.8 . . ?
C55 C56 H56 119.8 . . ?
C55 C56 C57 120.4(3) . . ?
C57 C56 H56 119.8 . . ?
C56 C57 H57 120.3 . . ?
C58 C57 C56 119.5(3) . . ?
C58 C57 H57 120.3 . . ?
C57 C58 H58 119.7 . . ?
C57 C58 C59 120.6(3) . . ?
C59 C58 H58 119.7 . . ?
C54 C59 H59 120.0 . . ?
C58 C59 C54 120.0(3) . . ?
C58 C59 H59 120.0 . . ?
C61 C60 P2 122.3(3) . . ?
C65 C60 P2 117.9(2) . . ?
C65 C60 C61 119.7(3) . . ?
C60 C61 H61 120.2 . . ?
C62 C61 C60 119.6(3) . . ?
C62 C61 H61 120.2 . . ?
C61 C62 H62 119.8 . . ?
C63 C62 C61 120.5(4) . . ?
C63 C62 H62 119.8 . . ?
C62 C63 H63 120.0 . . ?
C64 C63 C62 120.1(4) . . ?
C64 C63 H63 120.0 . . ?
C63 C64 H64 119.9 . . ?
C63 C64 C65 120.3(4) . . ?
C65 C64 H64 119.9 . . ?
C60 C65 C64 119.9(3) . . ?
C60 C65 H65 120.1 . . ?
C64 C65 H65 120.1 . . ?
C67 C66 P2 121.9(2) . . ?
C67 C66 C71 119.1(3) . . ?
C71 C66 P2 118.9(2) . . ?
C66 C67 H67 119.7 . . ?
C68 C67 C66 120.7(3) . . ?
C68 C67 H67 119.7 . . ?
C67 C68 H68 120.3 . . ?
C67 C68 C69 119.4(3) . . ?
C69 C68 H68 120.3 . . ?
C68 C69 H69 119.9 . . ?
C70 C69 C68 120.3(3) . . ?
C70 C69 H69 119.9 . . ?
C69 C70 H70 119.6 . . ?
C69 C70 C71 120.8(3) . . ?
C71 C70 H70 119.6 . . ?
C66 C71 H71 120.1 . . ?
C70 C71 C66 119.9(3) . . ?
C70 C71 H71 120.1 . . ?
C73 C72 P2 121.9(3) . . ?
C77 C72 P2 118.8(3) . . ?
C77 C72 C73 119.3(3) . . ?
C72 C73 H73 120.2 . . ?
C74 C73 C72 119.7(4) . . ?
C74 C73 H73 120.2 . . ?
C73 C74 H74 119.9 . . ?
C75 C74 C73 120.2(4) . . ?
C75 C74 H74 119.9 . . ?
C74 C75 H75 119.6 . . ?
C74 C75 C76 120.8(4) . . ?
C76 C75 H75 119.6 . . ?
C75 C76 H76 119.9 . . ?
C75 C76 C77 120.2(4) . . ?
C77 C76 H76 119.9 . . ?
C72 C77 H77 120.1 . . ?
C76 C77 C72 119.8(4) . . ?
C76 C77 H77 120.1 . . ?
C9 C10 H10A 109.5 . . ?
C9 C10 H10B 109.5 . . ?
C9 C10 H10C 109.5 . . ?
H10A C10 H10B 109.5 . . ?
H10A C10 H10C 109.5 . . ?
H10B C10 H10C 109.5 . . ?
C9 C11 H11A 109.5 . . ?
C9 C11 H11B 109.5 . . ?
C9 C11 H11C 109.5 . . ?
H11A C11 H11B 109.5 . . ?
H11A C11 H11C 109.5 . . ?
H11B C11 H11C 109.5 . . ?
C9 C12 H12A 109.5 . . ?
C9 C12 H12B 109.5 . . ?
C9 C12 H12C 109.5 . . ?
H12A C12 H12B 109.5 . . ?
H12A C12 H12C 109.5 . . ?
H12B C12 H12C 109.5 . . ?
C27 C28 H28A 109.5 . . ?
C27 C28 H28B 109.5 . . ?
C27 C28 H28C 109.5 . . ?
H28A C28 H28B 109.5 . . ?
H28A C28 H28C 109.5 . . ?
H28B C28 H28C 109.5 . . ?
C27 C29 H29A 109.5 . . ?
C27 C29 H29B 109.5 . . ?
C27 C29 H29C 109.5 . . ?
H29A C29 H29B 109.5 . . ?
H29A C29 H29C 109.5 . . ?
H29B C29 H29C 109.5 . . ?
C27 C30 H30A 109.5 . . ?
C27 C30 H30B 109.5 . . ?
C27 C30 H30C 109.5 . . ?
H30A C30 H30B 109.5 . . ?
H30A C30 H30C 109.5 . . ?
H30B C30 H30C 109.5 . . ?
C9 C10A H10D 109.5 . . ?
C9 C10A H10E 109.5 . . ?
C9 C10A H10F 109.5 . . ?
H10D C10A H10E 109.5 . . ?
H10D C10A H10F 109.5 . . ?
H10E C10A H10F 109.5 . . ?
C9 C11A H11D 109.5 . . ?
C9 C11A H11E 109.5 . . ?
C9 C11A H11F 109.5 . . ?
H11D C11A H11E 109.5 . . ?
H11D C11A H11F 109.5 . . ?
H11E C11A H11F 109.5 . . ?
C9 C12A H12D 109.5 . . ?
C9 C12A H12E 109.5 . . ?
C9 C12A H12F 109.5 . . ?
H12D C12A H12E 109.5 . . ?
H12D C12A H12F 109.5 . . ?
H12E C12A H12F 109.5 . . ?
C27 C28A H28D 109.5 . . ?
C27 C28A H28E 109.5 . . ?
C27 C28A H28F 109.5 . . ?
H28D C28A H28E 109.5 . . ?
H28D C28A H28F 109.5 . . ?
H28E C28A H28F 109.5 . . ?
C27 C29A H29D 109.5 . . ?
C27 C29A H29E 109.5 . . ?
C27 C29A H29F 109.5 . . ?
H29D C29A H29E 109.5 . . ?
H29D C29A H29F 109.5 . . ?
H29E C29A H29F 109.5 . . ?
C27 C30A H30D 109.5 . . ?
C27 C30A H30E 109.5 . . ?
C27 C30A H30F 109.5 . . ?
H30D C30A H30E 109.5 . . ?
H30D C30A H30F 109.5 . . ?
H30E C30A H30F 109.5 . . ?
Si2 C41 H41A 109.5 . . ?
Si2 C41 H41B 109.5 . . ?
Si2 C41 H41C 109.5 . . ?
H41A C41 H41B 109.5 . . ?
H41A C41 H41C 109.5 . . ?
H41B C41 H41C 109.5 . . ?
Si2 C41A H41D 109.5 . . ?
Si2 C41A H41E 109.5 . . ?
Si2 C41A H41F 109.5 . . ?
H41D C41A H41E 109.5 . . ?
H41D C41A H41F 109.5 . . ?
H41E C41A H41F 109.5 . . ?

loop_
_geom_bond_atom_site_label_1
_geom_bond_atom_site_label_2
_geom_bond_distance
_geom_bond_site_symmetry_2
_geom_bond_publ_flag
La1 Si1 3.3964(10) . ?
La1 O1 2.276(2) . ?
La1 O2 2.267(2) . ?
La1 O3 2.4821(19) . ?
La1 O4 2.456(2) . ?
La1 N1 2.828(2) . ?
La1 N2 2.459(3) . ?
P1 O3 1.502(2) . ?
P1 C42 1.792(3) . ?
P1 C48 1.808(3) . ?
P1 C54 1.805(3) . ?
P2 O4 1.502(2) . ?
P2 C60 1.797(3) . ?
P2 C66 1.795(3) . ?
P2 C72 1.792(3) . ?
Si1 H1 1.41(4) . ?
Si1 N2 1.681(3) . ?
Si1 C38 1.853(4) . ?
Si1 C39 1.865(4) . ?
Si2 H2A 1.5000 . ?
Si2 H2B 1.5000 . ?
Si2 N2 1.686(3) . ?
Si2 C40 1.851(4) . ?
Si2 C41 1.728(8) . ?
Si2 C41A 1.685(8) . ?
O1 C1 1.329(4) . ?
O2 C37 1.325(4) . ?
N1 C15 1.494(3) . ?
N1 C16 1.477(4) . ?
N1 C23 1.491(3) . ?
C1 C2 1.420(4) . ?
C1 C14 1.403(4) . ?
C2 C3 1.527(5) . ?
C2 C7 1.401(5) . ?
C3 C4 1.528(5) . ?
C3 C5 1.534(5) . ?
C3 C6 1.539(5) . ?
C4 H4A 0.9800 . ?
C4 H4B 0.9800 . ?
C4 H4C 0.9800 . ?
C5 H5A 0.9800 . ?
C5 H5B 0.9800 . ?
C5 H5C 0.9800 . ?
C6 H6A 0.9800 . ?
C6 H6B 0.9800 . ?
C6 H6C 0.9800 . ?
C7 H7 0.9500 . ?
C7 C8 1.382(5) . ?
C8 C9 1.535(4) . ?
C8 C13 1.391(4) . ?
C9 C10 1.504(10) . ?
C9 C11 1.501(10) . ?
C9 C12 1.519(10) . ?
C9 C10A 1.506(10) . ?
C9 C11A 1.507(10) . ?
C9 C12A 1.546(10) . ?
C13 H13 0.9500 . ?
C13 C14 1.392(4) . ?
C14 C15 1.511(4) . ?
C15 H15A 0.9900 . ?
C15 H15B 0.9900 . ?
C16 H16A 0.9900 . ?
C16 H16B 0.9900 . ?
C16 C17 1.516(4) . ?
C17 C18 1.385(5) . ?
C17 C22 1.391(5) . ?
C18 H18 0.9500 . ?
C18 C19 1.382(5) . ?
C19 H19 0.9500 . ?
C19 C20 1.387(7) . ?
C20 H20 0.9500 . ?
C20 C21 1.359(6) . ?
C21 H21 0.9500 . ?
C21 C22 1.380(5) . ?
C22 H22 0.9500 . ?
C23 H23A 0.9900 . ?
C23 H23B 0.9900 . ?
C23 C24 1.513(4) . ?
C24 C25 1.384(4) . ?
C24 C37 1.407(4) . ?
C25 H25 0.9500 . ?
C25 C26 1.388(4) . ?
C26 C27 1.526(5) . ?
C26 C31 1.390(5) . ?
C27 C28 1.614(9) . ?
C27 C29 1.557(10) . ?
C27 C30 1.468(11) . ?
C27 C28A 1.541(9) . ?
C27 C29A 1.485(8) . ?
C27 C30A 1.487(10) . ?
C31 H31 0.9500 . ?
C31 C32 1.398(5) . ?
C32 C33 1.534(5) . ?
C32 C37 1.423(4) . ?
C33 C34 1.529(5) . ?
C33 C35 1.526(6) . ?
C33 C36 1.538(5) . ?
C34 H34A 0.9800 . ?
C34 H34B 0.9800 . ?
C34 H34C 0.9800 . ?
C35 H35A 0.9800 . ?
C35 H35B 0.9800 . ?
C35 H35C 0.9800 . ?
C36 H36A 0.9800 . ?
C36 H36B 0.9800 . ?
C36 H36C 0.9800 . ?
C38 H38A 0.9800 . ?
C38 H38B 0.9800 . ?
C38 H38C 0.9800 . ?
C39 H39A 0.9800 . ?
C39 H39B 0.9800 . ?
C39 H39C 0.9800 . ?
C40 H40A 0.9800 . ?
C40 H40B 0.9800 . ?
C40 H40C 0.9800 . ?
C42 C43 1.387(5) . ?
C42 C47 1.371(5) . ?
C43 H43 0.9500 . ?
C43 C44 1.388(5) . ?
C44 H44 0.9500 . ?
C44 C45 1.379(6) . ?
C45 H45 0.9500 . ?
C45 C46 1.351(6) . ?
C46 H46 0.9500 . ?
C46 C47 1.377(5) . ?
C47 H47 0.9500 . ?
C48 C49 1.378(4) . ?
C48 C53 1.388(4) . ?
C49 H49 0.9500 . ?
C49 C50 1.386(5) . ?
C50 H50 0.9500 . ?
C50 C51 1.358(6) . ?
C51 H51 0.9500 . ?
C51 C52 1.378(6) . ?
C52 H52 0.9500 . ?
C52 C53 1.377(5) . ?
C53 H53 0.9500 . ?
C54 C55 1.383(4) . ?
C54 C59 1.397(4) . ?
C55 H55 0.9500 . ?
C55 C56 1.374(5) . ?
C56 H56 0.9500 . ?
C56 C57 1.389(5) . ?
C57 H57 0.9500 . ?
C57 C58 1.374(5) . ?
C58 H58 0.9500 . ?
C58 C59 1.379(5) . ?
C59 H59 0.9500 . ?
C60 C61 1.382(5) . ?
C60 C65 1.381(5) . ?
C61 H61 0.9500 . ?
C61 C62 1.379(5) . ?
C62 H62 0.9500 . ?
C62 C63 1.378(6) . ?
C63 H63 0.9500 . ?
C63 C64 1.357(6) . ?
C64 H64 0.9500 . ?
C64 C65 1.387(5) . ?
C65 H65 0.9500 . ?
C66 C67 1.389(4) . ?
C66 C71 1.388(4) . ?
C67 H67 0.9500 . ?
C67 C68 1.378(4) . ?
C68 H68 0.9500 . ?
C68 C69 1.380(5) . ?
C69 H69 0.9500 . ?
C69 C70 1.369(5) . ?
C70 H70 0.9500 . ?
C70 C71 1.371(5) . ?
C71 H71 0.9500 . ?
C72 C73 1.392(5) . ?
C72 C77 1.386(5) . ?
C73 H73 0.9500 . ?
C73 C74 1.384(5) . ?
C74 H74 0.9500 . ?
C74 C75 1.359(7) . ?
C75 H75 0.9500 . ?
C75 C76 1.364(6) . ?
C76 H76 0.9500 . ?
C76 C77 1.382(5) . ?
C77 H77 0.9500 . ?
C10 H10A 0.9800 . ?
C10 H10B 0.9800 . ?
C10 H10C 0.9800 . ?
C11 H11A 0.9800 . ?
C11 H11B 0.9800 . ?
C11 H11C 0.9800 . ?
C12 H12A 0.9800 . ?
C12 H12B 0.9800 . ?
C12 H12C 0.9800 . ?
C28 H28A 0.9800 . ?
C28 H28B 0.9800 . ?
C28 H28C 0.9800 . ?
C29 H29A 0.9800 . ?
C29 H29B 0.9800 . ?
C29 H29C 0.9800 . ?
C30 H30A 0.9800 . ?
C30 H30B 0.9800 . ?
C30 H30C 0.9800 . ?
C10A H10D 0.9800 . ?
C10A H10E 0.9800 . ?
C10A H10F 0.9800 . ?
C11A H11D 0.9800 . ?
C11A H11E 0.9800 . ?
C11A H11F 0.9800 . ?
C12A H12D 0.9800 . ?
C12A H12E 0.9800 . ?
C12A H12F 0.9800 . ?
C28A H28D 0.9800 . ?
C28A H28E 0.9800 . ?
C28A H28F 0.9800 . ?
C29A H29D 0.9800 . ?
C29A H29E 0.9800 . ?
C29A H29F 0.9800 . ?
C30A H30D 0.9800 . ?
C30A H30E 0.9800 . ?
C30A H30F 0.9800 . ?
C41 H41A 0.9800 . ?
C41 H41B 0.9800 . ?
C41 H41C 0.9800 . ?
C41A H41D 0.9800 . ?
C41A H41E 0.9800 . ?
C41A H41F 0.9800 . ?

loop_
_geom_torsion_atom_site_label_1
_geom_torsion_atom_site_label_2
_geom_torsion_atom_site_label_3
_geom_torsion_atom_site_label_4
_geom_torsion
_geom_torsion_site_symmetry_1
_geom_torsion_site_symmetry_2
_geom_torsion_site_symmetry_3
_geom_torsion_site_symmetry_4
_geom_torsion_publ_flag
La1 Si1 N2 Si2 166.1(3) . . . . ?
La1 O1 C1 C2 171.7(2) . . . . ?
La1 O1 C1 C14 -5.7(5) . . . . ?
La1 O2 C37 C24 -43.5(4) . . . . ?
La1 O2 C37 C32 137.6(3) . . . . ?
La1 N1 C15 C14 67.4(3) . . . . ?
La1 N1 C16 C17 177.6(2) . . . . ?
La1 N1 C23 C24 -67.2(3) . . . . ?
P1 C42 C43 C44 -177.8(3) . . . . ?
P1 C42 C47 C46 177.7(3) . . . . ?
P1 C48 C49 C50 -176.0(3) . . . . ?
P1 C48 C53 C52 176.6(3) . . . . ?
P1 C54 C55 C56 178.7(2) . . . . ?
P1 C54 C59 C58 -177.8(3) . . . . ?
P2 C60 C61 C62 178.2(3) . . . . ?
P2 C60 C65 C64 -177.3(3) . . . . ?
P2 C66 C67 C68 -176.1(3) . . . . ?
P2 C66 C71 C70 176.1(3) . . . . ?
P2 C72 C73 C74 178.5(3) . . . . ?
P2 C72 C77 C76 -176.7(3) . . . . ?
O1 C1 C2 C3 -6.6(4) . . . . ?
O1 C1 C2 C7 177.7(3) . . . . ?
O1 C1 C14 C13 -178.2(3) . . . . ?
O1 C1 C14 C15 13.3(4) . . . . ?
O3 P1 C42 C43 78.5(3) . . . . ?
O3 P1 C42 C47 -99.0(3) . . . . ?
O3 P1 C48 C49 3.8(3) . . . . ?
O3 P1 C48 C53 -174.2(3) . . . . ?
O3 P1 C54 C55 4.9(3) . . . . ?
O3 P1 C54 C59 -175.3(2) . . . . ?
O4 P2 C60 C61 154.0(3) . . . . ?
O4 P2 C60 C65 -28.4(3) . . . . ?
O4 P2 C66 C67 107.6(3) . . . . ?
O4 P2 C66 C71 -68.1(3) . . . . ?
O4 P2 C72 C73 156.1(3) . . . . ?
O4 P2 C72 C77 -26.6(3) . . . . ?
N1 C16 C17 C18 85.8(4) . . . . ?
N1 C16 C17 C22 -98.7(3) . . . . ?
N1 C23 C24 C25 -123.4(3) . . . . ?
N1 C23 C24 C37 66.2(4) . . . . ?
C1 C2 C3 C4 63.0(4) . . . . ?
C1 C2 C3 C5 -58.1(4) . . . . ?
C1 C2 C3 C6 -177.4(3) . . . . ?
C1 C2 C7 C8 1.4(5) . . . . ?
C1 C14 C15 N1 -55.5(4) . . . . ?
C2 C1 C14 C13 4.3(4) . . . . ?
C2 C1 C14 C15 -164.2(3) . . . . ?
C2 C7 C8 C9 179.3(3) . . . . ?
C2 C7 C8 C13 2.6(5) . . . . ?
C3 C2 C7 C8 -174.3(3) . . . . ?
C7 C2 C3 C4 -121.4(3) . . . . ?
C7 C2 C3 C5 117.4(3) . . . . ?
C7 C2 C3 C6 -1.8(4) . . . . ?
C7 C8 C9 C10 139.4(11) . . . . ?
C7 C8 C9 C11 -101.1(14) . . . . ?
C7 C8 C9 C12 18.2(16) . . . . ?
C7 C8 C9 C10A 168.3(10) . . . . ?
C7 C8 C9 C11A -65.3(11) . . . . ?
C7 C8 C9 C12A 51.3(8) . . . . ?
C7 C8 C13 C14 -3.2(5) . . . . ?
C8 C13 C14 C1 -0.2(5) . . . . ?
C8 C13 C14 C15 169.0(3) . . . . ?
C9 C8 C13 C14 -179.9(3) . . . . ?
C13 C8 C9 C10 -44.1(11) . . . . ?
C13 C8 C9 C11 75.5(14) . . . . ?
C13 C8 C9 C12 -165.2(16) . . . . ?
C13 C8 C9 C10A -15.1(11) . . . . ?
C13 C8 C9 C11A 111.2(11) . . . . ?
C13 C8 C9 C12A -132.2(8) . . . . ?
C13 C14 C15 N1 135.6(3) . . . . ?
C14 C1 C2 C3 170.8(3) . . . . ?
C14 C1 C2 C7 -4.8(4) . . . . ?
C15 N1 C16 C17 -61.7(3) . . . . ?
C15 N1 C23 C24 179.8(2) . . . . ?
C16 N1 C15 C14 -56.2(3) . . . . ?
C16 N1 C23 C24 56.6(3) . . . . ?
C16 C17 C18 C19 176.3(3) . . . . ?
C16 C17 C22 C21 -176.4(3) . . . . ?
C17 C18 C19 C20 0.5(6) . . . . ?
C18 C17 C22 C21 -0.7(5) . . . . ?
C18 C19 C20 C21 -1.8(6) . . . . ?
C19 C20 C21 C22 1.8(6) . . . . ?
C20 C21 C22 C17 -0.6(5) . . . . ?
C22 C17 C18 C19 0.7(5) . . . . ?
C23 N1 C15 C14 179.9(2) . . . . ?
C23 N1 C16 C17 57.1(3) . . . . ?
C23 C24 C25 C26 -173.0(3) . . . . ?
C23 C24 C37 O2 -5.6(4) . . . . ?
C23 C24 C37 C32 173.3(3) . . . . ?
C24 C25 C26 C27 177.0(3) . . . . ?
C24 C25 C26 C31 0.6(5) . . . . ?
C25 C24 C37 O2 -175.8(3) . . . . ?
C25 C24 C37 C32 3.1(4) . . . . ?
C25 C26 C27 C28 1.3(9) . . . . ?
C25 C26 C27 C29 -115.3(8) . . . . ?
C25 C26 C27 C30 123.3(10) . . . . ?
C25 C26 C27 C28A 47.6(7) . . . . ?
C25 C26 C27 C29A -66.4(7) . . . . ?
C25 C26 C27 C30A 165.5(10) . . . . ?
C25 C26 C31 C32 0.9(5) . . . . ?
C26 C31 C32 C33 176.8(3) . . . . ?
C26 C31 C32 C37 -0.4(5) . . . . ?
C27 C26 C31 C32 -175.5(3) . . . . ?
C31 C26 C27 C28 177.5(8) . . . . ?
C31 C26 C27 C29 60.9(9) . . . . ?
C31 C26 C27 C30 -60.5(10) . . . . ?
C31 C26 C27 C28A -136.2(7) . . . . ?
C31 C26 C27 C29A 109.8(7) . . . . ?
C31 C26 C27 C30A -18.3(10) . . . . ?
C31 C32 C33 C34 4.4(5) . . . . ?
C31 C32 C33 C35 -114.3(4) . . . . ?
C31 C32 C33 C36 123.1(4) . . . . ?
C31 C32 C37 O2 177.3(3) . . . . ?
C31 C32 C37 C24 -1.6(4) . . . . ?
C33 C32 C37 O2 0.1(4) . . . . ?
C33 C32 C37 C24 -178.8(3) . . . . ?
C37 C24 C25 C26 -2.6(5) . . . . ?
C37 C32 C33 C34 -178.5(3) . . . . ?
C37 C32 C33 C35 62.8(4) . . . . ?
C37 C32 C33 C36 -59.8(4) . . . . ?
C38 Si1 N2 La1 -121.04(18) . . . . ?
C38 Si1 N2 Si2 45.0(3) . . . . ?
C39 Si1 N2 La1 113.7(2) . . . . ?
C39 Si1 N2 Si2 -80.2(3) . . . . ?
C40 Si2 N2 La1 -29.7(3) . . . . ?
C40 Si2 N2 Si1 166.8(2) . . . . ?
C42 P1 O3 La1 87.4(7) . . . . ?
C42 P1 C48 C49 -121.3(3) . . . . ?
C42 P1 C48 C53 60.7(3) . . . . ?
C42 P1 C54 C55 129.2(2) . . . . ?
C42 P1 C54 C59 -50.9(3) . . . . ?
C42 C43 C44 C45 0.5(7) . . . . ?
C43 C42 C47 C46 0.3(5) . . . . ?
C43 C44 C45 C46 -0.6(7) . . . . ?
C44 C45 C46 C47 0.6(6) . . . . ?
C45 C46 C47 C42 -0.4(6) . . . . ?
C47 C42 C43 C44 -0.3(6) . . . . ?
C48 P1 O3 La1 -33.7(7) . . . . ?
C48 P1 C42 C43 -159.2(3) . . . . ?
C48 P1 C42 C47 23.4(3) . . . . ?
C48 P1 C54 C55 -115.6(3) . . . . ?
C48 P1 C54 C59 64.3(3) . . . . ?
C48 C49 C50 C51 -1.3(6) . . . . ?
C49 C48 C53 C52 -1.4(6) . . . . ?
C49 C50 C51 C52 -0.4(7) . . . . ?
C50 C51 C52 C53 1.1(7) . . . . ?
C51 C52 C53 C48 -0.2(7) . . . . ?
C53 C48 C49 C50 2.1(6) . . . . ?
C54 P1 O3 La1 -153.3(6) . . . . ?
C54 P1 C42 C43 -43.5(3) . . . . ?
C54 P1 C42 C47 139.1(3) . . . . ?
C54 P1 C48 C49 124.8(3) . . . . ?
C54 P1 C48 C53 -53.2(3) . . . . ?
C54 C55 C56 C57 -0.4(5) . . . . ?
C55 C54 C59 C58 2.0(5) . . . . ?
C55 C56 C57 C58 1.0(5) . . . . ?
C56 C57 C58 C59 -0.1(5) . . . . ?
C57 C58 C59 C54 -1.4(5) . . . . ?
C59 C54 C55 C56 -1.1(5) . . . . ?
C60 P2 O4 La1 -21.9(5) . . . . ?
C60 P2 C66 C67 -129.6(3) . . . . ?
C60 P2 C66 C71 54.7(3) . . . . ?
C60 P2 C72 C73 33.9(3) . . . . ?
C60 P2 C72 C77 -148.7(3) . . . . ?
C60 C61 C62 C63 -1.2(7) . . . . ?
C61 C60 C65 C64 0.3(5) . . . . ?
C61 C62 C63 C64 0.9(7) . . . . ?
C62 C63 C64 C65 0.1(6) . . . . ?
C63 C64 C65 C60 -0.7(6) . . . . ?
C65 C60 C61 C62 0.6(6) . . . . ?
C66 P2 O4 La1 98.8(5) . . . . ?
C66 P2 C60 C61 30.4(3) . . . . ?
C66 P2 C60 C65 -152.1(3) . . . . ?
C66 P2 C72 C73 -81.3(3) . . . . ?
C66 P2 C72 C77 96.1(3) . . . . ?
C66 C67 C68 C69 0.3(5) . . . . ?
C67 C66 C71 C70 0.3(5) . . . . ?
C67 C68 C69 C70 -0.1(6) . . . . ?
C68 C69 C70 C71 0.0(6) . . . . ?
C69 C70 C71 C66 -0.1(6) . . . . ?
C71 C66 C67 C68 -0.4(5) . . . . ?
C72 P2 O4 La1 -142.2(4) . . . . ?
C72 P2 C60 C61 -84.3(3) . . . . ?
C72 P2 C60 C65 93.3(3) . . . . ?
C72 P2 C66 C67 -13.8(3) . . . . ?
C72 P2 C66 C71 170.5(3) . . . . ?
C72 C73 C74 C75 -1.9(6) . . . . ?
C73 C72 C77 C76 0.8(5) . . . . ?
C73 C74 C75 C76 0.7(6) . . . . ?
C74 C75 C76 C77 1.2(6) . . . . ?
C75 C76 C77 C72 -1.9(6) . . . . ?
C77 C72 C73 C74 1.1(5) . . . . ?
C41 Si2 N2 La1 105.1(6) . . . . ?
C41 Si2 N2 Si1 -58.5(6) . . . . ?
C41A Si2 N2 La1 -169.8(6) . . . . ?
C41A Si2 N2 Si1 26.6(7) . . . . ?

loop_
_platon_squeeze_void_nr
_platon_squeeze_void_average_x
_platon_squeeze_void_average_y
_platon_squeeze_void_average_z
_platon_squeeze_void_volume
_platon_squeeze_void_count_electrons
_platon_squeeze_void_content
1 0.000 0.000 0.500 852 187 '4 toluene'
2 0.500 0.500 0.000 851 187 '4 toluene'
